data_4302852
loop_
_publ_author_name
'Michelle L. Weir'
'Ian A. Cade'
'Nathan L. Kilah'
'Xiangting Zhou'
'S. Bruce Wild'

_publ_contact_author_address
;
Research School of Chemistry,
Australian National University,
Canberra, A. C. T. 0200, Australia
;
_publ_contact_author_email ' sbw@rsc.anu.edu.au '
_publ_contact_author_fax ' 61 2 6125 0750 '
_publ_contact_author_name ' S. Bruce Wild '
_publ_contact_author_phone ' 61 2 6125 4236 '
_publ_section_title
;
Asymmetric Synthesis of Bis(tertiary arsines): Highly Stereoselective
Alkylations of Diastereomers of a Chiral Phosphine-Stabilized Bis(arsenium
triflate)
;
_journal_name_full 'Inorganic Chemistry'
_journal_page_first 7482
_journal_page_last 7490
_journal_paper_doi 10.1021/ic900797y
_journal_volume 48
_journal_year 2009
_chemical_absolute_configuration rmad
_chemical_compound_source local
_chemical_formula_moiety '(C36 H40 As2 P2 Pt1), (C1 F3 O3 S1)2 '
_chemical_formula_sum 'C38 H40 As2 F6 O6 P2 Pt S2'
_chemical_formula_weight 1177.73
_space_group_IT_number 19
_symmetry_cell_setting orthorhombic
_symmetry_space_group_name_Hall 'P 2ac 2ab'
_symmetry_space_group_name_H-M 'P 21 21 21'
_atom_sites_solution_hydrogens geom
_atom_sites_solution_primary direct
_audit_creation_date 09-04-14
_audit_creation_method CRYSTALS_ver_12.85
_cell_angle_alpha 90
_cell_angle_beta 90
_cell_angle_gamma 90
_cell_formula_units_Z 4
_cell_length_a 13.9541(2)
_cell_length_b 16.5910(1)
_cell_length_c 18.8238(2)
_cell_measurement_reflns_used 48061
_cell_measurement_temperature 200
_cell_measurement_theta_max 27
_cell_measurement_theta_min 0
_cell_volume 4357.94(8)
_computing_cell_refinement 'DENZO/SCALEPACK (Otwinowski & Minor, 1997)'
_computing_data_collection 'COLLECT (Nonius, 1997-2001).'
_computing_data_reduction 'DENZO/SCALEPACK (Otwinowski & Minor, 1997)'
_computing_molecular_graphics 'CAMERON (Watkin et al., 1996)'
_computing_publication_material 'CRYSTALS (Betteridge et al., 2003)'
_computing_structure_refinement 'CRYSTALS (Betteridge et al., 2003)'
_computing_structure_solution 'SIR92 (Altomare et al., 1994)'
_diffrn_ambient_temperature 200
_diffrn_measured_fraction_theta_full 0.999
_diffrn_measured_fraction_theta_max 0.999
_diffrn_measurement_device 'Nonius KappaCCD'
_diffrn_measurement_device_type Area
_diffrn_measurement_method \w
_diffrn_radiation_monochromator graphite
_diffrn_radiation_type 'Mo K\a'
_diffrn_radiation_wavelength 0.71073
_diffrn_reflns_av_R_equivalents 0.065
_diffrn_reflns_limit_h_max 18
_diffrn_reflns_limit_h_min -14
_diffrn_reflns_limit_k_max 21
_diffrn_reflns_limit_k_min -21
_diffrn_reflns_limit_l_max 24
_diffrn_reflns_limit_l_min -24
_diffrn_reflns_number 61481
_diffrn_reflns_theta_full 27.490
_diffrn_reflns_theta_max 27.490
_diffrn_reflns_theta_min 1.817
_diffrn_standards_number 0
_exptl_absorpt_coefficient_mu 4.965
_exptl_absorpt_correction_T_max 0.386
_exptl_absorpt_correction_T_min 0.180
_exptl_absorpt_correction_type integration
_exptl_absorpt_process_details
;
Gaussian integration (Coppens, 1970)
;
_exptl_crystal_colour colourless
_exptl_crystal_density_diffrn 1.795
_exptl_crystal_density_method 'not measured'
_exptl_crystal_description plate
_exptl_crystal_F_000 2304
_exptl_crystal_size_max 0.52
_exptl_crystal_size_mid 0.36
_exptl_crystal_size_min 0.22
_refine_diff_density_max 1.10
_refine_diff_density_min -1.44
_refine_ls_abs_structure_details 'Flack (1983), 4486 Friedel-pairs'
_refine_ls_abs_structure_Flack -0.024(4)
_refine_ls_extinction_coef 50(10)
_refine_ls_extinction_method 'Larson (1970), Equation 22'
_refine_ls_goodness_of_fit_ref 0.8661
_refine_ls_hydrogen_treatment constr
_refine_ls_matrix_type full
_refine_ls_number_parameters 583
_refine_ls_number_reflns 9978
_refine_ls_number_restraints 70
_refine_ls_R_factor_all 0.0286
_refine_ls_R_factor_gt 0.0241
_refine_ls_shift/su_max 0.011394
_refine_ls_structure_factor_coef Fsqd
_refine_ls_weighting_details
;
 Method= Modified Sheldrick 
 w=1/[\s^2^(F^2^) + ( 0.01P)^2^ + 0.00P] 
 ,where P=(max(Fo^2^,0) + 2Fc^2^)/3 
;
_refine_ls_weighting_scheme calc
_refine_ls_wR_factor_all 0.0534
_refine_ls_wR_factor_gt 0.0524
_refine_ls_wR_factor_ref 0.0534
_reflns_limit_h_max 18
_reflns_limit_h_min -18
_reflns_limit_k_max 21
_reflns_limit_k_min 0
_reflns_limit_l_max 24
_reflns_limit_l_min 0
_reflns_number_gt 8962
_reflns_number_total 10011
_reflns_threshold_expression I>2.0\s(I)
_oxford_diffrn_Wilson_B_factor 2.33
_oxford_diffrn_Wilson_scale 29.01
_oxford_refine_ls_r_factor_ref 0.0286
_oxford_refine_ls_scale 0.33715(18)
_oxford_reflns_number_all 9978
_oxford_reflns_threshold_expression_ref I>-10.0\s(I)
_oxford_structure_analysis_title '9301834 MLW3.17'
_cod_data_source_file ic900797y_si_001_2.cif
_cod_data_source_block cade015_cif
_cod_depositor_comments
;
The following automatic conversions were performed:
'_symmetry_cell_setting' value 'Orthorhombic' changed to 'orthorhombic'
according to '/home/saulius/struct/CIF-dictionaries/cif_core.dic'
dictionary named 'cif_core.dic' version 2.4.1 from 2010-06-29.

Automatic conversion script
Id: cif_fix_enum 1527 2010-12-29 10:47:43Z saulius 
;
_cod_original_sg_symbol_H-M 'P 21 21 21 '
_cod_original_formula_sum 'C38 H40 As2 F6 O6 P2 Pt1 S2'
_cod_database_code 4302852

loop_
_symmetry_equiv_pos_as_xyz
x,y,z
x+1/2,-y+1/2,-z
-x,y+1/2,-z+1/2
-x+1/2,-y,z+1/2

loop_
_atom_site_label
_atom_site_type_symbol
_atom_site_fract_x
_atom_site_fract_y
_atom_site_fract_z
_atom_site_U_iso_or_equiv
_atom_site_occupancy
_atom_site_adp_type
_atom_site_refinement_flags_posn
_atom_site_refinement_flags_adp
_atom_site_refinement_flags_occupancy
_atom_site_disorder_assembly
_atom_site_disorder_group
_oxford_atom_site_special_shape
_atom_site_attached_hydrogens
Pt1 Pt 0.355061(10) 0.823189(8) 0.285139(7) 0.0275 1.0000 Uani . . . . . . .
P2 P 0.25309(7) 0.72281(6) 0.25341(6) 0.0309 1.0000 Uani . . . . . . .
P3 P 0.40360(7) 0.74110(6) 0.37544(5) 0.0275 1.0000 Uani . . . . . . .
As4 As 0.32489(3) 0.90510(2) 0.18044(2) 0.0336 1.0000 Uani . . . . . . .
As5 As 0.44552(3) 0.93902(2) 0.32419(2) 0.0328 1.0000 Uani . . . . . . .
C20 C 0.1287(3) 0.7444(3) 0.2711(3) 0.0517 1.0000 Uani . . . . . . .
C21 C 0.2624(3) 0.6900(2) 0.1621(2) 0.0396 1.0000 Uani . . . . . . .
C22 C 0.3488(5) 0.6582(3) 0.1406(2) 0.0637 1.0000 Uani . . . . . . .
C23 C 0.3628(7) 0.6385(4) 0.0699(3) 0.0921 1.0000 Uani . . . . . . .
C24 C 0.2901(7) 0.6518(4) 0.0211(3) 0.0939 1.0000 Uani . . . . . . .
C25 C 0.2061(6) 0.6825(4) 0.0423(3) 0.0835 1.0000 Uani . . . . . . .
C26 C 0.1904(4) 0.7020(3) 0.1137(3) 0.0612 1.0000 Uani . . . . . . .
C27 C 0.2802(3) 0.6348(2) 0.3074(2) 0.0332 1.0000 Uani . . . . . . .
C28 C 0.2371(3) 0.5603(2) 0.2942(2) 0.0394 1.0000 Uani . . . . . . .
C29 C 0.2614(4) 0.4946(2) 0.3365(3) 0.0449 1.0000 Uani . . . . . . .
C30 C 0.5296(3) 0.7182(3) 0.3783(2) 0.0371 1.0000 Uani . . . . . . .
C31 C 0.3708(3) 0.7755(2) 0.4631(2) 0.0337 1.0000 Uani . . . . . . .
C32 C 0.2927(3) 0.8259(3) 0.4714(2) 0.0410 1.0000 Uani . . . . . . .
C33 C 0.2674(4) 0.8548(3) 0.5372(3) 0.0565 1.0000 Uani . . . . . . .
C34 C 0.3205(4) 0.8335(3) 0.5961(3) 0.0616 1.0000 Uani . . . . . . .
C35 C 0.3982(4) 0.7824(3) 0.5895(3) 0.0594 1.0000 Uani . . . . . . .
C36 C 0.4243(3) 0.7538(3) 0.5231(2) 0.0452 1.0000 Uani . . . . . . .
C37 C 0.3469(3) 0.6429(2) 0.36151(19) 0.0321 1.0000 Uani . . . . . . .
C38 C 0.3709(3) 0.5761(2) 0.4034(2) 0.0346 1.0000 Uani . . . . . . .
C39 C 0.3270(3) 0.5027(2) 0.3903(2) 0.0436 1.0000 Uani . . . . . . .
C40 C 0.3928(4) 0.8691(3) 0.0976(2) 0.0542 1.0000 Uani . . . . . . .
C41 C 0.1961(3) 0.9233(3) 0.1497(2) 0.0389 1.0000 Uani . . . . . . .
C42 C 0.1661(3) 0.9035(3) 0.0821(3) 0.0546 1.0000 Uani . . . . . . .
C43 C 0.0708(4) 0.9134(5) 0.0630(3) 0.0846 1.0000 Uani . . . . . . .
C44 C 0.0070(5) 0.9428(5) 0.1100(4) 0.0882 1.0000 Uani . . . . . . .
C45 C 0.0361(4) 0.9631(5) 0.1780(4) 0.0826 1.0000 Uani . . . . . . .
C46 C 0.1303(4) 0.9525(3) 0.1978(3) 0.0579 1.0000 Uani . . . . . . .
C47 C 0.3800(3) 1.0124(2) 0.1968(2) 0.0458 1.0000 Uani . . . . . . .
C50 C 0.3689(4) 1.0065(3) 0.3839(3) 0.0462 1.0000 Uani . . . . . . .
C51 C 0.5650(3) 0.9267(2) 0.3725(2) 0.0369 1.0000 Uani . . . . . . .
C52 C 0.6477(4) 0.9137(3) 0.3330(2) 0.0479 1.0000 Uani . . . . . . .
C53 C 0.7346(4) 0.9009(4) 0.3675(3) 0.0605 1.0000 Uani . . . . . . .
C54 C 0.7377(4) 0.9004(4) 0.4404(3) 0.0651 1.0000 Uani . . . . . . .
C55 C 0.6562(4) 0.9122(3) 0.4792(3) 0.0638 1.0000 Uani . . . . . . .
C56 C 0.5694(4) 0.9259(3) 0.4462(2) 0.0459 1.0000 Uani . . . . . . .
C57 C 0.4711(3) 1.0054(3) 0.2399(2) 0.0448 1.0000 Uani . . . . . . .
C60 C 0.7537(6) 0.2701(4) 0.6863(4) 0.0835 1.0000 Uani . . . . . . .
F61 F 0.7267(3) 0.3449(3) 0.6862(3) 0.1222 1.0000 Uani . . . . . . .
F62 F 0.6963(4) 0.2290(4) 0.6432(3) 0.1567 1.0000 Uani . . . . . . .
F63 F 0.7357(4) 0.2425(3) 0.7502(3) 0.1310 1.0000 Uani . . . . . . .
S70 S 0.87829(12) 0.25828(7) 0.66170(7) 0.0643 1.0000 Uani . . . . . . .
O71 O 0.8830(4) 0.2883(3) 0.5910(2) 0.0961 1.0000 Uani . . . . . . .
O72 O 0.9257(3) 0.3098(2) 0.7113(2) 0.0826 1.0000 Uani . . . . . . .
O73 O 0.8944(4) 0.1745(2) 0.6710(3) 0.1298 1.0000 Uani . . . . . . .
C820 C 0.5474(11) 0.4425(8) 0.5953(7) 0.0728 0.334(7) Uani D U P . . . .
C821 C 0.4984(6) 0.4655(4) 0.6037(4) 0.0645 0.666(7) Uani D U P . . . .
F830 F 0.5400(15) 0.4225(13) 0.6613(8) 0.1013 0.334(7) Uani D U P . . . .
F831 F 0.4882(8) 0.4402(6) 0.6704(4) 0.1080 0.666(7) Uani D U P . . . .
F840 F 0.4742(13) 0.4235(13) 0.5556(10) 0.1208 0.334(7) Uani D U P . . . .
F841 F 0.4108(6) 0.4661(5) 0.5744(5) 0.1241 0.666(7) Uani D U P . . . .
F850 F 0.6271(14) 0.4126(8) 0.5719(7) 0.1099 0.334(7) Uani D U P . . . .
F851 F 0.5382(9) 0.4013(4) 0.5712(4) 0.1197 0.666(7) Uani D U P . . . .
O860 O 0.5413(16) 0.566(2) 0.5121(10) 0.0780 0.334(7) Uani D U P . . . .
O861 O 0.5646(6) 0.5704(9) 0.5188(5) 0.0832 0.666(7) Uani D U P . . . .
O870 O 0.6335(15) 0.5750(17) 0.6333(14) 0.0664 0.334(7) Uani D U P . . . .
O871 O 0.6508(7) 0.5489(9) 0.6236(7) 0.0760 0.666(7) Uani D U P . . . .
O880 O 0.4709(13) 0.5774(12) 0.6174(13) 0.1066 0.334(7) Uani D U P . . . .
O881 O 0.4927(6) 0.6131(5) 0.6360(5) 0.0915 0.666(7) Uani D U P . . . .
S810 S 0.5640(10) 0.5468(7) 0.5839(7) 0.1214 0.334(7) Uani D . P . . . .
S811 S 0.55708(18) 0.55887(19) 0.59351(19) 0.0491 0.666(7) Uani D . P . . . .
H201 H 0.1215 0.7628 0.3215 0.0630 1.0000 Uiso R . . . . . .
H202 H 0.1062 0.7879 0.2383 0.0630 1.0000 Uiso R . . . . . .
H203 H 0.0896 0.6947 0.2635 0.0630 1.0000 Uiso R . . . . . .
H221 H 0.4010 0.6491 0.1762 0.0777 1.0000 Uiso R . . . . . .
H231 H 0.4254 0.6151 0.0542 0.1071 1.0000 Uiso R . . . . . .
H241 H 0.3004 0.6380 -0.0300 0.1139 1.0000 Uiso R . . . . . .
H251 H 0.1543 0.6918 0.0065 0.1021 1.0000 Uiso R . . . . . .
H261 H 0.1273 0.7245 0.1293 0.0740 1.0000 Uiso R . . . . . .
H281 H 0.1897 0.5542 0.2547 0.0481 1.0000 Uiso R . . . . . .
H291 H 0.2308 0.4411 0.3276 0.0543 1.0000 Uiso R . . . . . .
H301 H 0.5508 0.6987 0.3305 0.0446 1.0000 Uiso R . . . . . .
H302 H 0.5665 0.7677 0.3913 0.0446 1.0000 Uiso R . . . . . .
H303 H 0.5414 0.6752 0.4145 0.0446 1.0000 Uiso R . . . . . .
H321 H 0.2539 0.8417 0.4289 0.0499 1.0000 Uiso R . . . . . .
H331 H 0.2106 0.8910 0.5424 0.0679 1.0000 Uiso R . . . . . .
H341 H 0.3027 0.8553 0.6438 0.0735 1.0000 Uiso R . . . . . .
H351 H 0.4351 0.7661 0.6327 0.0722 1.0000 Uiso R . . . . . .
H361 H 0.4816 0.7180 0.5182 0.0548 1.0000 Uiso R . . . . . .
H381 H 0.4195 0.5814 0.4421 0.0407 1.0000 Uiso R . . . . . .
H391 H 0.3431 0.4551 0.4205 0.0524 1.0000 Uiso R . . . . . .
H401 H 0.3774 0.9052 0.0566 0.0658 1.0000 Uiso R . . . . . .
H402 H 0.4634 0.8705 0.1069 0.0658 1.0000 Uiso R . . . . . .
H403 H 0.3730 0.8127 0.0860 0.0658 1.0000 Uiso R . . . . . .
H421 H 0.2128 0.8816 0.0468 0.0661 1.0000 Uiso R . . . . . .
H431 H 0.0497 0.8995 0.0137 0.1012 1.0000 Uiso R . . . . . .
H441 H -0.0618 0.9489 0.0960 0.1048 1.0000 Uiso R . . . . . .
H451 H -0.0110 0.9860 0.2125 0.0991 1.0000 Uiso R . . . . . .
H461 H 0.1510 0.9658 0.2472 0.0706 1.0000 Uiso R . . . . . .
H471 H 0.3327 1.0462 0.2234 0.0549 1.0000 Uiso R . . . . . .
H472 H 0.3946 1.0384 0.1501 0.0549 1.0000 Uiso R . . . . . .
H501 H 0.4073 1.0542 0.3997 0.0574 1.0000 Uiso R . . . . . .
H502 H 0.3115 1.0254 0.3567 0.0574 1.0000 Uiso R . . . . . .
H503 H 0.3475 0.9752 0.4265 0.0574 1.0000 Uiso R . . . . . .
H521 H 0.6448 0.9134 0.2799 0.0577 1.0000 Uiso R . . . . . .
H531 H 0.7945 0.8928 0.3392 0.0712 1.0000 Uiso R . . . . . .
H541 H 0.8002 0.8909 0.4650 0.0784 1.0000 Uiso R . . . . . .
H551 H 0.6595 0.9111 0.5323 0.0761 1.0000 Uiso R . . . . . .
H561 H 0.5103 0.9352 0.4751 0.0555 1.0000 Uiso R . . . . . .
H571 H 0.4928 1.0602 0.2550 0.0541 1.0000 Uiso R . . . . . .
H572 H 0.5221 0.9794 0.2104 0.0541 1.0000 Uiso R . . . . . .

loop_
_atom_site_aniso_label
_atom_site_aniso_U_11
_atom_site_aniso_U_22
_atom_site_aniso_U_33
_atom_site_aniso_U_23
_atom_site_aniso_U_13
_atom_site_aniso_U_12
Pt1 0.03319(7) 0.02379(6) 0.02558(6) 0.00358(6) -0.00300(6) -0.00070(6)
P2 0.0339(6) 0.0286(5) 0.0303(5) 0.0003(4) -0.0021(4) -0.0020(4)
P3 0.0340(5) 0.0247(5) 0.0238(5) 0.0031(4) -0.0010(4) 0.0021(4)
As4 0.0398(2) 0.03118(19) 0.0298(2) 0.00833(16) -0.00455(17) 0.00001(16)
As5 0.0374(2) 0.02586(19) 0.0351(2) 0.00372(16) -0.00581(18) -0.00320(16)
C20 0.041(3) 0.044(2) 0.070(3) -0.003(2) 0.006(2) 0.0006(19)
C21 0.055(3) 0.031(2) 0.033(2) 0.0008(16) -0.0067(19) -0.0072(19)
C22 0.098(4) 0.060(3) 0.033(2) 0.001(2) 0.006(3) 0.030(3)
C23 0.157(7) 0.066(4) 0.053(4) 0.001(3) 0.032(5) 0.042(5)
C24 0.183(9) 0.064(4) 0.035(3) -0.010(3) 0.010(4) -0.028(5)
C25 0.129(6) 0.083(4) 0.039(3) 0.009(3) -0.029(3) -0.046(5)
C26 0.076(4) 0.062(3) 0.045(3) 0.009(2) -0.019(3) -0.028(3)
C27 0.041(2) 0.0299(19) 0.029(2) 0.0000(15) 0.0051(16) -0.0017(16)
C28 0.049(2) 0.0315(19) 0.037(2) -0.0019(18) 0.0032(19) -0.0061(17)
C29 0.057(3) 0.028(2) 0.049(3) -0.0005(18) 0.019(2) -0.0072(19)
C30 0.039(2) 0.036(2) 0.036(2) 0.0042(17) 0.0006(18) 0.0060(18)
C31 0.041(2) 0.0300(19) 0.0298(19) 0.0020(15) 0.0007(17) -0.0025(17)
C32 0.042(2) 0.043(2) 0.038(2) 0.000(2) 0.0018(17) 0.008(2)
C33 0.064(3) 0.058(3) 0.048(3) -0.007(2) 0.015(3) 0.021(2)
C34 0.081(4) 0.064(3) 0.039(3) -0.007(2) 0.017(2) 0.009(3)
C35 0.078(4) 0.074(3) 0.027(2) -0.003(2) -0.007(2) 0.011(3)
C36 0.049(3) 0.057(3) 0.030(2) -0.002(2) -0.0039(19) 0.011(2)
C37 0.042(2) 0.0257(16) 0.0290(18) 0.0018(14) 0.0085(19) 0.0012(17)
C38 0.045(3) 0.0259(18) 0.0327(19) 0.0057(15) 0.0060(18) 0.0046(16)
C39 0.063(3) 0.028(2) 0.040(2) 0.0085(17) 0.018(2) 0.0053(18)
C40 0.059(3) 0.061(3) 0.042(3) 0.014(2) 0.006(2) 0.019(2)
C41 0.040(2) 0.042(2) 0.034(2) 0.0105(18) -0.0029(18) 0.0033(18)
C42 0.048(3) 0.078(3) 0.038(2) 0.006(2) -0.007(2) 0.001(2)
C43 0.053(4) 0.152(7) 0.048(3) 0.026(4) -0.019(3) -0.010(4)
C44 0.056(4) 0.131(6) 0.077(5) 0.022(4) -0.012(4) 0.020(4)
C45 0.047(3) 0.121(6) 0.080(4) 0.002(4) 0.005(3) 0.028(3)
C46 0.058(3) 0.072(3) 0.044(3) -0.001(2) -0.001(2) 0.009(3)
C47 0.056(3) 0.030(2) 0.052(3) 0.0147(18) -0.012(2) -0.0064(18)
C50 0.043(3) 0.038(2) 0.058(3) -0.003(2) 0.004(2) 0.003(2)
C51 0.040(2) 0.028(2) 0.042(2) -0.0013(17) -0.0098(19) -0.0083(17)
C52 0.043(2) 0.055(3) 0.046(2) 0.000(2) -0.006(2) 0.002(2)
C53 0.042(3) 0.076(4) 0.064(4) -0.010(3) -0.009(3) 0.005(3)
C54 0.052(3) 0.078(4) 0.066(4) -0.009(3) -0.031(3) 0.010(3)
C55 0.077(4) 0.067(3) 0.048(3) -0.016(2) -0.030(3) 0.012(3)
C56 0.052(3) 0.047(3) 0.039(2) -0.005(2) -0.011(2) 0.001(2)
C57 0.051(3) 0.037(2) 0.046(3) 0.0112(19) -0.008(2) -0.0121(19)
C60 0.122(6) 0.047(3) 0.082(5) -0.010(3) 0.010(4) -0.010(3)
F61 0.107(3) 0.079(3) 0.181(5) 0.018(3) 0.003(3) 0.014(2)
F62 0.133(4) 0.191(5) 0.146(5) -0.068(4) 0.027(4) -0.081(4)
F63 0.168(5) 0.119(4) 0.106(3) 0.023(3) 0.074(3) 0.022(3)
S70 0.1062(13) 0.0362(6) 0.0503(7) -0.0047(5) 0.0125(7) -0.0118(7)
O71 0.137(4) 0.107(3) 0.044(2) 0.003(2) 0.005(2) -0.041(3)
O72 0.113(3) 0.075(3) 0.060(2) -0.010(2) -0.021(2) -0.003(2)
O73 0.166(5) 0.035(2) 0.188(6) -0.002(3) 0.106(4) 0.000(3)
C820 0.090(11) 0.07(1) 0.063(8) 0.003(8) -0.002(9) -0.003(9)
C821 0.075(7) 0.057(6) 0.062(5) 0.003(4) 0.007(5) -0.006(5)
F830 0.156(13) 0.088(8) 0.060(6) 0.028(6) 0.029(8) -0.047(10)
F831 0.163(10) 0.090(6) 0.070(4) 0.010(4) 0.038(5) -0.049(6)
F840 0.086(9) 0.122(11) 0.155(10) 0.010(9) -0.026(9) -0.055(7)
F841 0.083(5) 0.118(7) 0.172(7) 0.015(5) -0.029(6) -0.043(4)
F850 0.185(12) 0.079(6) 0.066(6) -0.002(5) 0.029(9) 0.033(9)
F851 0.200(10) 0.066(4) 0.093(5) 0.003(3) 0.048(7) 0.030(6)
O860 0.05265(10) 0.109(7) 0.072(7) 0.047(7) -0.035(6) -0.00911(10)
O861 0.063(6) 0.115(5) 0.071(4) 0.052(4) -0.026(4) -0.019(5)
O870 0.062(8) 0.089(12) 0.049(6) -0.015(7) 0.017(7) -0.022(7)
O871 0.047(4) 0.117(10) 0.064(6) 0.018(5) -0.001(4) -0.003(5)
O880 0.101(9) 0.091(10) 0.128(10) -0.022(8) 0.006(8) 0.043(8)
O881 0.106(6) 0.061(6) 0.108(6) -0.017(4) -0.009(5) 0.013(4)
S810 0.1782(10) 0.0706(13) 0.1153(13) 0.0119(11) -0.0823(8) -0.0082(8)
S811 0.0313(10) 0.0549(13) 0.0612(13) 0.0276(11) -0.0057(8) -0.0045(8)

loop_
_atom_type_symbol
_atom_type_scat_dispersion_real
_atom_type_scat_dispersion_imag
_atom_type_scat_Cromer_Mann_a1
_atom_type_scat_Cromer_Mann_b1
_atom_type_scat_Cromer_Mann_a2
_atom_type_scat_Cromer_Mann_b2
_atom_type_scat_Cromer_Mann_a3
_atom_type_scat_Cromer_Mann_b3
_atom_type_scat_Cromer_Mann_a4
_atom_type_scat_Cromer_Mann_b4
_atom_type_scat_Cromer_Mann_c
_atom_type_scat_source
C 0.0033 0.0016 2.3100 20.8439 1.0200 10.2075 1.5886 0.5687 0.8650 51.6512 0.2156 'International Tables Vol C 4.2.6.8 and 6.1.1.4'
H 0.0000 0.0000 0.4930 10.5109 0.3229 26.1257 0.1402 3.1424 0.0408 57.7998 0.0030 'International Tables Vol C 4.2.6.8 and 6.1.1.4'
As 0.0499 2.0058 16.6723 2.6345 6.0701 0.2647 3.4313 12.9479 4.2779 47.7972 2.5310 'International Tables Vol C 4.2.6.8 and 6.1.1.4'
F 0.0171 0.0103 3.5392 10.2825 2.6412 4.2944 1.5170 0.2615 1.0243 26.1476 0.2776 'International Tables Vol C 4.2.6.8 and 6.1.1.4'
O 0.0106 0.0060 3.0485 13.2771 2.2868 5.7011 1.5463 0.3239 0.8670 32.9089 0.2508 'International Tables Vol C 4.2.6.8 and 6.1.1.4'
P 0.1023 0.0942 6.4345 1.9067 4.1791 27.1570 1.7800 0.5260 1.4908 68.1645 1.1149 'International Tables Vol C 4.2.6.8 and 6.1.1.4'
Pt -1.7033 8.3905 27.0059 1.5129 17.7639 8.8117 15.7131 0.4246 5.7837 38.6103 11.6883 'International Tables Vol C 4.2.6.8 and 6.1.1.4'
S 0.1246 0.1234 6.9053 1.4679 5.2034 22.2151 1.4379 0.2536 1.5863 56.1720 0.8669 'International Tables Vol C 4.2.6.8 and 6.1.1.4'

loop_
_exptl_crystal_face_index_h
_exptl_crystal_face_index_k
_exptl_crystal_face_index_l
_exptl_crystal_face_perp_dist
0 8 -7 0.210
0 -4 1 0.250
-3 14 13 0.218
11 -1 -8 0.136
-14 1 14 0.220
-2 0 -3 0.062
2 0 3 0.153
3 4 2 0.225

loop_
_geom_angle_atom_site_label_1
_geom_angle_site_symmetry_1
_geom_angle_atom_site_label_2
_geom_angle_site_symmetry_2
_geom_angle_atom_site_label_3
_geom_angle_site_symmetry_3
_geom_angle
_geom_angle_publ_flag
P2 . Pt1 . P3 . 86.80(4) yes
P2 . Pt1 . As4 . 95.06(3) yes
P3 . Pt1 . As4 . 171.68(3) yes
P2 . Pt1 . As5 . 172.65(3) yes
P3 . Pt1 . As5 . 95.34(3) yes
As4 . Pt1 . As5 . 83.821(14) yes
Pt1 . P2 . C20 . 114.11(15) yes
Pt1 . P2 . C21 . 115.23(14) yes
C20 . P2 . C21 . 107.7(2) yes
Pt1 . P2 . C27 . 108.16(13) yes
C20 . P2 . C27 . 104.9(2) yes
C21 . P2 . C27 . 105.92(18) yes
Pt1 . P3 . C30 . 116.02(14) yes
Pt1 . P3 . C31 . 114.65(13) yes
C30 . P3 . C31 . 106.7(2) yes
Pt1 . P3 . C37 . 107.24(13) yes
C30 . P3 . C37 . 103.8(2) yes
C31 . P3 . C37 . 107.61(17) yes
Pt1 . As4 . C40 . 113.52(14) yes
Pt1 . As4 . C41 . 119.79(12) yes
C40 . As4 . C41 . 105.5(2) yes
Pt1 . As4 . C47 . 108.17(13) yes
C40 . As4 . C47 . 102.5(2) yes
C41 . As4 . C47 . 105.80(18) yes
Pt1 . As5 . C50 . 110.65(15) yes
Pt1 . As5 . C51 . 121.07(12) yes
C50 . As5 . C51 . 105.7(2) yes
Pt1 . As5 . C57 . 107.17(13) yes
C50 . As5 . C57 . 104.4(2) yes
C51 . As5 . C57 . 106.65(19) yes
P2 . C20 . H201 . 109.5 no
P2 . C20 . H202 . 109.4 no
H201 . C20 . H202 . 109.5 no
P2 . C20 . H203 . 109.6 no
H201 . C20 . H203 . 109.5 no
H202 . C20 . H203 . 109.5 no
P2 . C21 . C22 . 117.2(3) yes
P2 . C21 . C26 . 122.4(4) yes
C22 . C21 . C26 . 120.2(5) yes
C21 . C22 . C23 . 119.8(6) yes
C21 . C22 . H221 . 120.0 no
C23 . C22 . H221 . 120.3 no
C22 . C23 . C24 . 119.6(7) yes
C22 . C23 . H231 . 119.9 no
C24 . C23 . H231 . 120.5 no
C23 . C24 . C25 . 120.3(6) yes
C23 . C24 . H241 . 119.7 no
C25 . C24 . H241 . 120.0 no
C24 . C25 . C26 . 120.7(6) yes
C24 . C25 . H251 . 119.4 no
C26 . C25 . H251 . 119.9 no
C25 . C26 . C21 . 119.3(6) yes
C25 . C26 . H261 . 120.4 no
C21 . C26 . H261 . 120.3 no
P2 . C27 . C28 . 121.4(3) yes
P2 . C27 . C37 . 118.2(3) yes
C28 . C27 . C37 . 120.4(4) yes
C27 . C28 . C29 . 119.1(4) yes
C27 . C28 . H281 . 120.5 no
C29 . C28 . H281 . 120.4 no
C28 . C29 . C39 . 120.5(4) yes
C28 . C29 . H291 . 119.8 no
C39 . C29 . H291 . 119.7 no
P3 . C30 . H301 . 109.3 no
P3 . C30 . H302 . 109.6 no
H301 . C30 . H302 . 109.5 no
P3 . C30 . H303 . 109.4 no
H301 . C30 . H303 . 109.5 no
H302 . C30 . H303 . 109.5 no
P3 . C31 . C32 . 119.6(3) yes
P3 . C31 . C36 . 121.3(3) yes
C32 . C31 . C36 . 119.0(4) yes
C31 . C32 . C33 . 121.0(4) yes
C31 . C32 . H321 . 119.6 no
C33 . C32 . H321 . 119.4 no
C32 . C33 . C34 . 119.9(5) yes
C32 . C33 . H331 . 120.1 no
C34 . C33 . H331 . 120.0 no
C33 . C34 . C35 . 120.4(4) yes
C33 . C34 . H341 . 119.8 no
C35 . C34 . H341 . 119.8 no
C34 . C35 . C36 . 119.8(5) yes
C34 . C35 . H351 . 119.9 no
C36 . C35 . H351 . 120.3 no
C31 . C36 . C35 . 119.9(4) yes
C31 . C36 . H361 . 120.3 no
C35 . C36 . H361 . 119.8 no
P3 . C37 . C27 . 118.8(3) yes
P3 . C37 . C38 . 121.3(3) yes
C27 . C37 . C38 . 119.8(4) yes
C37 . C38 . C39 . 119.3(4) yes
C37 . C38 . H381 . 120.3 no
C39 . C38 . H381 . 120.5 no
C38 . C39 . C29 . 120.9(4) yes
C38 . C39 . H391 . 119.6 no
C29 . C39 . H391 . 119.6 no
As4 . C40 . H401 . 109.5 no
As4 . C40 . H402 . 109.6 no
H401 . C40 . H402 . 109.5 no
As4 . C40 . H403 . 109.3 no
H401 . C40 . H403 . 109.5 no
H402 . C40 . H403 . 109.5 no
As4 . C41 . C42 . 121.9(4) yes
As4 . C41 . C46 . 118.9(3) yes
C42 . C41 . C46 . 119.2(4) yes
C41 . C42 . C43 . 120.2(5) yes
C41 . C42 . H421 . 120.1 no
C43 . C42 . H421 . 119.7 no
C42 . C43 . C44 . 120.4(6) yes
C42 . C43 . H431 . 119.7 no
C44 . C43 . H431 . 119.8 no
C43 . C44 . C45 . 120.1(6) yes
C43 . C44 . H441 . 119.9 no
C45 . C44 . H441 . 120.0 no
C44 . C45 . C46 . 119.9(6) yes
C44 . C45 . H451 . 120.1 no
C46 . C45 . H451 . 120.0 no
C45 . C46 . C41 . 120.2(5) yes
C45 . C46 . H461 . 119.9 no
C41 . C46 . H461 . 119.9 no
As4 . C47 . C57 . 110.1(3) yes
As4 . C47 . H471 . 109.2 no
C57 . C47 . H471 . 109.2 no
As4 . C47 . H472 . 109.4 no
C57 . C47 . H472 . 109.5 no
H471 . C47 . H472 . 109.5 no
As5 . C50 . H501 . 109.7 no
As5 . C50 . H502 . 109.2 no
H501 . C50 . H502 . 109.5 no
As5 . C50 . H503 . 109.5 no
H501 . C50 . H503 . 109.5 no
H502 . C50 . H503 . 109.5 no
As5 . C51 . C52 . 119.1(3) yes
As5 . C51 . C56 . 121.1(4) yes
C52 . C51 . C56 . 119.7(4) yes
C51 . C52 . C53 . 119.8(4) yes
C51 . C52 . H521 . 120.2 no
C53 . C52 . H521 . 120.0 no
C52 . C53 . C54 . 119.7(5) yes
C52 . C53 . H531 . 120.1 no
C54 . C53 . H531 . 120.3 no
C53 . C54 . C55 . 120.5(5) yes
C53 . C54 . H541 . 119.5 no
C55 . C54 . H541 . 119.9 no
C54 . C55 . C56 . 120.8(5) yes
C54 . C55 . H551 . 119.6 no
C56 . C55 . H551 . 119.6 no
C51 . C56 . C55 . 119.4(5) yes
C51 . C56 . H561 . 120.3 no
C55 . C56 . H561 . 120.3 no
C47 . C57 . As5 . 108.9(3) yes
C47 . C57 . H571 . 109.7 no
As5 . C57 . H571 . 109.6 no
C47 . C57 . H572 . 109.5 no
As5 . C57 . H572 . 109.7 no
H571 . C57 . H572 . 109.5 no
F61 . C60 . F62 . 108.4(7) yes
F61 . C60 . F63 . 106.3(6) yes
F62 . C60 . F63 . 105.4(6) yes
F61 . C60 . S70 . 112.5(5) yes
F62 . C60 . S70 . 111.5(5) yes
F63 . C60 . S70 . 112.4(6) yes
C60 . S70 . O71 . 104.2(3) yes
C60 . S70 . O72 . 102.3(3) yes
O71 . S70 . O72 . 112.4(3) yes
C60 . S70 . O73 . 103.1(3) yes
O71 . S70 . O73 . 116.8(3) yes
O72 . S70 . O73 . 115.6(4) yes
C821 . C820 . F830 . 82.1(18) yes
F830 . C820 . F840 . 115.3(17) yes
F830 . C820 . F850 . 107.3(14) yes
F840 . C820 . F850 . 112.7(17) yes
F830 . C820 . S810 . 112.4(13) yes
F840 . C820 . S810 . 105.7(12) yes
F850 . C820 . S810 . 102.8(10) yes
F831 . C821 . F841 . 107.0(8) yes
F840 . C821 . F841 . 55.5(10) yes
F831 . C821 . F851 . 102.9(7) yes
F841 . C821 . F851 . 101.2(8) yes
F831 . C821 . S811 . 115.5(7) yes
F841 . C821 . S811 . 111.9(6) yes
F851 . C821 . S811 . 117.0(6) yes
C820 . S810 . O880 . 99.5(11) yes
C820 . S810 . O860 . 108.1(15) yes
O880 . S810 . O860 . 97.3(17) yes
C820 . S810 . O870 . 109.5(14) yes
O880 . S810 . O870 . 101.5(15) yes
O860 . S810 . O870 . 134.1(19) yes
C821 . S811 . O881 . 101.0(4) yes
C821 . S811 . O871 . 106.2(7) yes
O881 . S811 . O871 . 113.8(6) yes
C821 . S811 . O861 . 105.1(6) yes
O881 . S811 . O861 . 119.3(7) yes
O871 . S811 . O861 . 109.8(8) yes

loop_
_geom_bond_atom_site_label_1
_geom_bond_site_symmetry_1
_geom_bond_atom_site_label_2
_geom_bond_site_symmetry_2
_geom_bond_distance
_geom_bond_publ_flag
Pt1 . P2 . 2.2704(10) yes
Pt1 . P3 . 2.2810(9) yes
Pt1 . As4 . 2.4307(4) yes
Pt1 . As5 . 2.4139(4) yes
P2 . C20 . 1.803(4) yes
P2 . C21 . 1.808(4) yes
P2 . C27 . 1.820(4) yes
P3 . C30 . 1.800(4) yes
P3 . C31 . 1.806(4) yes
P3 . C37 . 1.831(4) yes
As4 . C40 . 1.921(5) yes
As4 . C41 . 1.912(4) yes
As4 . C47 . 1.963(4) yes
As5 . C50 . 1.914(4) yes
As5 . C51 . 1.910(4) yes
As5 . C57 . 1.963(4) yes
C20 . H201 . 1.000 no
C20 . H202 . 1.000 no
C20 . H203 . 1.000 no
C21 . C22 . 1.377(7) yes
C21 . C26 . 1.371(6) yes
C22 . C23 . 1.386(7) yes
C22 . H221 . 1.000 no
C23 . C24 . 1.386(11) yes
C23 . H231 . 1.000 no
C24 . C25 . 1.338(10) yes
C24 . H241 . 1.000 no
C25 . C26 . 1.399(8) yes
C25 . H251 . 1.000 no
C26 . H261 . 1.000 no
C27 . C28 . 1.396(5) yes
C27 . C37 . 1.386(6) yes
C28 . C29 . 1.391(6) yes
C28 . H281 . 1.000 no
C29 . C39 . 1.372(7) yes
C29 . H291 . 1.000 no
C30 . H301 . 1.000 no
C30 . H302 . 1.000 no
C30 . H303 . 1.000 no
C31 . C32 . 1.382(6) yes
C31 . C36 . 1.400(6) yes
C32 . C33 . 1.374(6) yes
C32 . H321 . 1.000 no
C33 . C34 . 1.379(7) yes
C33 . H331 . 1.000 no
C34 . C35 . 1.382(7) yes
C34 . H341 . 1.000 no
C35 . C36 . 1.386(6) yes
C35 . H351 . 1.000 no
C36 . H361 . 1.000 no
C37 . C38 . 1.401(5) yes
C38 . C39 . 1.384(6) yes
C38 . H381 . 1.000 no
C39 . H391 . 1.000 no
C40 . H401 . 1.000 no
C40 . H402 . 1.000 no
C40 . H403 . 1.000 no
C41 . C42 . 1.378(6) yes
C41 . C46 . 1.377(6) yes
C42 . C43 . 1.387(7) yes
C42 . H421 . 1.000 no
C43 . C44 . 1.347(9) yes
C43 . H431 . 1.000 no
C44 . C45 . 1.384(9) yes
C44 . H441 . 1.000 no
C45 . C46 . 1.378(8) yes
C45 . H451 . 1.000 no
C46 . H461 . 1.000 no
C47 . C57 . 1.513(6) yes
C47 . H471 . 1.000 no
C47 . H472 . 1.000 no
C50 . H501 . 1.000 no
C50 . H502 . 1.000 no
C50 . H503 . 1.000 no
C51 . C52 . 1.391(6) yes
C51 . C56 . 1.388(6) yes
C52 . C53 . 1.392(7) yes
C52 . H521 . 1.000 no
C53 . C54 . 1.373(8) yes
C53 . H531 . 1.000 no
C54 . C55 . 1.367(8) yes
C54 . H541 . 1.000 no
C55 . C56 . 1.380(7) yes
C55 . H551 . 1.000 no
C56 . H561 . 1.000 no
C57 . H571 . 1.000 no
C57 . H572 . 1.000 no
C60 . F61 . 1.297(7) yes
C60 . F62 . 1.329(8) yes
C60 . F63 . 1.312(8) yes
C60 . S70 . 1.810(8) yes
S70 . O71 . 1.422(4) yes
S70 . O72 . 1.428(4) yes
S70 . O73 . 1.418(4) yes
C820 . C821 . 0.799(15) yes
C820 . F830 . 1.289(9) yes
C820 . F831 . 1.638(17) yes
C820 . F840 . 1.305(9) yes
C820 . F850 . 1.294(9) yes
C820 . F851 . 0.831(15) yes
C820 . S810 . 1.759(9) yes
C820 . S811 . 1.936(15) yes
C821 . F830 . 1.42(2) yes
C821 . F831 . 1.331(7) yes
C821 . F840 . 1.193(19) yes
C821 . F841 . 1.342(8) yes
C821 . F851 . 1.349(7) yes
C821 . S810 . 1.671(15) yes
C821 . S811 . 1.762(7) yes
F830 . F831 . 0.80(2) yes
F830 . F851 . 1.732(19) yes
F840 . F841 . 1.19(2) yes
F840 . F851 . 1.010(17) yes
F850 . F851 . 1.255(19) yes
O860 . S810 . 1.425(9) yes
O860 . S811 . 1.552(19) yes
O861 . S810 . 1.287(18) yes
O861 . S811 . 1.423(7) yes
O870 . S810 . 1.422(9) yes
O870 . S811 . 1.330(17) yes
O871 . S810 . 1.424(17) yes
O871 . S811 . 1.435(7) yes
O880 . S810 . 1.532(9) yes
O880 . S811 . 1.321(17) yes
O881 . S810 . 1.778(17) yes
O881 . S811 . 1.502(6) yes

loop_
_geom_hbond_atom_site_label_D
_geom_hbond_site_symmetry_D
_geom_hbond_atom_site_label_H
_geom_hbond_site_symmetry_H
_geom_hbond_atom_site_label_A
_geom_hbond_site_symmetry_A
_geom_hbond_angle_DHA
_geom_hbond_distance_DH
_geom_hbond_distance_HA
_geom_hbond_distance_DA
_geom_hbond_publ_flag
C22 . H221 . O72 4_664 144 1.00 2.60 3.457(8) yes
C25 . H251 . O71 3_655 138 1.00 2.49 3.305(8) yes
C30 . H301 . O72 4_664 162 1.00 2.27 3.239(8) yes
C30 . H303 . O860 . 170 1.00 2.58 3.566(8) yes
C32 . H321 . O870 2_466 153 1.00 2.47 3.395(8) yes
C32 . H321 . O871 2_466 144 1.00 2.52 3.381(8) yes
C33 . H331 . O861 2_466 141 1.00 2.43 3.265(8) yes
C38 . H381 . O860 . 165 1.00 2.17 3.142(8) yes
C38 . H381 . O861 . 165 1.00 2.49 3.469(8) yes
C40 . H402 . O73 4_664 152 1.00 2.44 3.353(8) yes
C46 . H461 . O870 2_466 143 1.00 2.36 3.213(8) yes
C46 . H461 . O871 2_466 155 1.00 2.44 3.375(8) yes
C52 . H521 . O73 4_664 144 1.00 2.58 3.433(8) yes
C57 . H571 . O72 2_466 140 1.00 2.44 3.263(8) yes
